data_4121035
loop_
_publ_author_name
'Xin-Hua Zhao'
'Xing-Cai Huang'
'Shao-Liang Zhang'
'Dong Shao'
'Hai-Yan Wei'
'Xin-Yi Wang'

_publ_contact_author
;
        Xinyi Wang
        School of Chemistry and Chemical Engineering
        State Key Labatory of Coordination Chemistry
        Nanjing National Lab of Microstructure 
        Nanjing University
;
_publ_contact_author_email wangxy66@nju.edu.cn
_publ_contact_author_fax 86-25-83314502
_publ_contact_author_phone 86-25-83621651
_publ_section_title
;
 Cation-Dependent Magnetic Ordering and Room-Temperature Bistability in
 Azido-Bridged Perovskite-Type Compounds
;
_journal_name_full 'Journal of the American Chemical Society'
_journal_page_first 16006
_journal_page_last 16009
_journal_paper_doi 10.1021/ja407654n
_journal_volume 135
_journal_year 2013
_chemical_formula_sum 'C2 H8 Mn N10'
_chemical_formula_weight 227.12
_chemical_name_common DMA-Mn-N3-323K
_chemical_name_systematic
; 
 ? 
;
_space_group_IT_number 64
_symmetry_cell_setting orthorhombic
_symmetry_space_group_name_Hall '-C 2ac 2'
_symmetry_space_group_name_H-M 'C m c a'
_atom_sites_solution_hydrogens geom
_atom_sites_solution_primary direct
_atom_sites_solution_secondary difmap
_audit_creation_method SHELXL-97
_cell_angle_alpha 90.00
_cell_angle_beta 90.00
_cell_angle_gamma 90.00
_cell_formula_units_Z 8
_cell_length_a 12.1491(19)
_cell_length_b 12.284(2)
_cell_length_c 12.216(2)
_cell_measurement_reflns_used 3042
_cell_measurement_temperature 323(2)
_cell_measurement_theta_max 27.7399
_cell_measurement_theta_min 2.8881
_cell_volume 1823.1(5)
_computing_cell_refinement 'Bruker SAINT'
_computing_data_collection 'Bruker ApexII'
_computing_data_reduction 'Bruker SAINT'
_computing_molecular_graphics Diamond
_computing_publication_material 'SHELXL-97 (Sheldrick, 2008)'
_computing_structure_refinement 'SHELXL-97 (Sheldrick, 2008)'
_computing_structure_solution 'SHELXS-97 (Sheldrick, 2008)'
_diffrn_ambient_temperature 323(2)
_diffrn_measured_fraction_theta_full 0.995
_diffrn_measured_fraction_theta_max 0.993
_diffrn_measurement_device_type 'Bruker ApexII'
_diffrn_measurement_method 'phi and omega scans'
_diffrn_radiation_monochromator graphite
_diffrn_radiation_source 'fine-focus sealed tube'
_diffrn_radiation_type MoK\a
_diffrn_radiation_wavelength 0.71073
_diffrn_reflns_av_R_equivalents 0.0317
_diffrn_reflns_av_sigmaI/netI 0.0193
_diffrn_reflns_limit_h_max 15
_diffrn_reflns_limit_h_min -15
_diffrn_reflns_limit_k_max 16
_diffrn_reflns_limit_k_min -16
_diffrn_reflns_limit_l_max 16
_diffrn_reflns_limit_l_min -10
_diffrn_reflns_number 8183
_diffrn_reflns_theta_full 27.50
_diffrn_reflns_theta_max 28.12
_diffrn_reflns_theta_min 2.89
_exptl_absorpt_coefficient_mu 1.424
_exptl_absorpt_correction_T_max 0.7457
_exptl_absorpt_correction_T_min 0.6601
_exptl_absorpt_correction_type multi-scan
_exptl_absorpt_process_details 'SADABS: Bruker, 2000'
_exptl_crystal_colour 'light yellow'
_exptl_crystal_density_diffrn 1.655
_exptl_crystal_description block
_exptl_crystal_F_000 920
_exptl_crystal_size_max 0.28
_exptl_crystal_size_mid 0.28
_exptl_crystal_size_min 0.16
_refine_diff_density_max 0.863
_refine_diff_density_min -0.999
_refine_diff_density_rms 0.122
_refine_ls_extinction_coef 0.0041(11)
_refine_ls_extinction_expression Fc^*^=kFc[1+0.001xFc^2^\l^3^/sin(2\q)]^-1/4^
_refine_ls_extinction_method SHELXL
_refine_ls_goodness_of_fit_ref 1.094
_refine_ls_hydrogen_treatment constr
_refine_ls_matrix_type full
_refine_ls_number_parameters 77
_refine_ls_number_reflns 1165
_refine_ls_number_restraints 22
_refine_ls_restrained_S_all 1.225
_refine_ls_R_factor_all 0.0531
_refine_ls_R_factor_gt 0.0486
_refine_ls_shift/su_max 0.000
_refine_ls_shift/su_mean 0.000
_refine_ls_structure_factor_coef Fsqd
_refine_ls_weighting_details 'calc w=1/[\s^2^(Fo^2^)+(0.0911P)^2^+3.2362P] where P=(Fo^2^+2Fc^2^)/3'
_refine_ls_weighting_scheme calc
_refine_ls_wR_factor_gt 0.1396
_refine_ls_wR_factor_ref 0.1451
_reflns_number_gt 1039
_reflns_number_total 1165
_reflns_threshold_expression >2sigma(I)
_cod_data_source_file ja407654n_si_002_09.cif
_cod_data_source_block DMA-Mn-N3-323K
_cod_depositor_comments
;
The following automatic conversions were performed:

'_exptl_absorpt_correction_type' value 'multi-Scan' changed to
'multi-scan' according to the built-in table from CIF Core dictionary
named 'cif_core.dic' version 2.4.1 from 2010-06-29.

Automatic conversion script
Id: cif_fix_values 2281 2013-09-26 08:29:07Z andrius 
;
_cod_database_code 4121035

loop_
_symmetry_equiv_pos_as_xyz
'x, y, z'
'-x, -y+1/2, z+1/2'
'x, -y, -z'
'-x, y+1/2, -z+1/2'
'x+1/2, y+1/2, z'
'-x+1/2, -y+1, z+1/2'
'x+1/2, -y+1/2, -z'
'-x+1/2, y+1, -z+1/2'
'-x, -y, -z'
'x, y-1/2, -z-1/2'
'-x, y, z'
'x, -y-1/2, z-1/2'
'-x+1/2, -y+1/2, -z'
'x+1/2, y, -z-1/2'
'-x+1/2, y+1/2, z'
'x+1/2, -y, z-1/2'

loop_
_atom_site_label
_atom_site_type_symbol
_atom_site_fract_x
_atom_site_fract_y
_atom_site_fract_z
_atom_site_U_iso_or_equiv
_atom_site_adp_type
_atom_site_occupancy
_atom_site_symmetry_multiplicity
_atom_site_calc_flag
_atom_site_refinement_flags
Mn1 Mn 0.5000 0.30794(5) 0.19456(5) 0.0301(3) Uani 1 2 d SU
N1 N 0.5000 0.3291(5) 0.3752(4) 0.0651(12) Uani 1 2 d SU
N2 N 0.5000 0.2654(4) 0.4455(3) 0.0451(9) Uani 1 2 d SU
N3 N 0.5000 0.2990(4) 0.0147(4) 0.0595(13) Uani 1 2 d S
N4 N 0.5000 0.4867(4) 0.1701(4) 0.0664(13) Uani 1 2 d SU
N5 N 0.5000 0.5593(3) 0.2302(4) 0.0504(10) Uani 1 2 d SU
N6 N 0.5000 0.1309(5) 0.2105(5) 0.087(2) Uani 1 2 d S
N7 N 0.3185(4) 0.3175(4) 0.1860(3) 0.0724(11) Uani 1 1 d U
N8 N 0.2500 0.3165(4) 0.2500 0.0544(11) Uani 1 2 d SU
C1 C 0.2426(5) 0.4250(5) -0.0681(5) 0.099(2) Uani 1 1 d .
H1A H 0.2010 0.3766 -0.0224 0.149 Uiso 1 1 calc R
H1B H 0.2923 0.3837 -0.1128 0.149 Uiso 1 1 calc R
H1C H 0.1932 0.4654 -0.1142 0.149 Uiso 1 1 calc R
N9 N 0.3048(3) 0.5000 0.0000 0.0460(9) Uani 1 2 d S
H9A H 0.3488 0.4605 0.0440 0.055 Uiso 0.50 1 calc PR
H9B H 0.3488 0.5395 -0.0440 0.055 Uiso 0.50 1 calc PR

loop_
_atom_site_aniso_label
_atom_site_aniso_U_11
_atom_site_aniso_U_22
_atom_site_aniso_U_33
_atom_site_aniso_U_23
_atom_site_aniso_U_13
_atom_site_aniso_U_12
Mn1 0.0364(4) 0.0286(4) 0.0254(4) 0.0028(2) 0.000 0.000
N1 0.100(3) 0.063(3) 0.032(2) 0.0040(19) 0.000 0.000
N2 0.066(2) 0.048(2) 0.0215(16) -0.0037(15) 0.000 0.000
N3 0.090(4) 0.058(3) 0.031(2) -0.0046(19) 0.000 0.000
N4 0.115(4) 0.034(2) 0.050(2) -0.0019(17) 0.000 0.000
N5 0.080(3) 0.0268(17) 0.044(2) 0.0000(15) 0.000 0.000
N6 0.145(7) 0.036(3) 0.079(4) 0.016(3) 0.000 0.000
N7 0.0437(17) 0.106(3) 0.067(2) -0.0031(17) 0.0066(14) 0.0015(17)
N8 0.0321(18) 0.077(3) 0.054(2) 0.000 0.0008(16) 0.000
C1 0.113(5) 0.108(4) 0.076(4) -0.009(3) -0.011(3) -0.056(4)
N9 0.045(2) 0.051(2) 0.042(2) 0.0064(17) 0.000 0.000

loop_
_atom_type_symbol
_atom_type_description
_atom_type_scat_dispersion_real
_atom_type_scat_dispersion_imag
_atom_type_scat_source
C C 0.0033 0.0016 'International Tables Vol C Tables 4.2.6.8 and 6.1.1.4'
H H 0.0000 0.0000 'International Tables Vol C Tables 4.2.6.8 and 6.1.1.4'
N N 0.0061 0.0033 'International Tables Vol C Tables 4.2.6.8 and 6.1.1.4'
Mn Mn 0.3368 0.7283 'International Tables Vol C Tables 4.2.6.8 and 6.1.1.4'

loop_
_geom_angle_atom_site_label_1
_geom_angle_atom_site_label_2
_geom_angle_atom_site_label_3
_geom_angle
_geom_angle_site_symmetry_1
_geom_angle_site_symmetry_3
N6 Mn1 N3 92.2(2) . .
N6 Mn1 N7 93.29(13) . .
N3 Mn1 N7 87.43(11) . .
N6 Mn1 N7 93.29(13) . 11_655
N3 Mn1 N7 87.43(11) . 11_655
N7 Mn1 N7 171.8(2) . 11_655
N6 Mn1 N4 177.4(2) . .
N3 Mn1 N4 85.12(19) . .
N7 Mn1 N4 86.60(13) . .
N7 Mn1 N4 86.60(13) 11_655 .
N6 Mn1 N1 91.6(2) . .
N3 Mn1 N1 176.14(19) . .
N7 Mn1 N1 92.35(11) . .
N7 Mn1 N1 92.35(11) 11_655 .
N4 Mn1 N1 91.02(19) . .
N2 N1 Mn1 130.9(4) . .
N3 N2 N1 179.2(5) 2_655 .
N2 N3 Mn1 139.8(4) 2_654 .
N5 N4 Mn1 132.7(4) . .
N6 N5 N4 179.9(6) 10_566 .
N5 N6 Mn1 145.7(6) 10_556 .
N8 N7 Mn1 133.9(3) . .
N7 N8 N7 178.7(7) 8_545 .
C1 N9 C1 117.3(6) 3_565 .

loop_
_geom_bond_atom_site_label_1
_geom_bond_atom_site_label_2
_geom_bond_distance
_geom_bond_site_symmetry_2
Mn1 N6 2.183(6) .
Mn1 N3 2.200(5) .
Mn1 N7 2.210(5) .
Mn1 N7 2.210(5) 11_655
Mn1 N4 2.216(5) .
Mn1 N1 2.222(5) .
N1 N2 1.162(7) .
N2 N3 1.157(6) 2_655
N3 N2 1.157(6) 2_654
N4 N5 1.155(7) .
N5 N6 1.140(7) 10_566
N6 N5 1.140(7) 10_556
N7 N8 1.143(4) .
N8 N7 1.143(4) 8_545
C1 N9 1.453(5) .
N9 C1 1.453(5) 3_565
